data_4508605
loop_
_publ_author_name
'Goubert, Guillaume'
'Demers-Carpentier, Vincent'
'Loach, Richard P.'
'Lafleur-Lambert, Rapha\'el'
'Lemay, Jean-Christian'
'Boukouvalas, John'
'McBreen, Peter H.'

_publ_section_title
;
 Aminolactone Chiral Modifiers for Heterogeneous Asymmetric Hydrogenation:
 Corrected Structure of Pantoyl-Naphthylethylamine, In-Situ
 Hydrogenolysis, and Scanning Tunneling Microscopy Observation of
 Supramolecular Aminolactone/Substrate Assemblies on Pt(111)
;
_journal_issue 12
_journal_name_full 'ACS Catalysis'
_journal_page_first 2677
_journal_paper_doi 10.1021/cs4007588
_journal_volume 3
_journal_year 2013
_chemical_absolute_configuration rmad
_chemical_compound_source 'Synthesized by the authors. See text'
_chemical_formula_moiety 'C18 H21 N O2'
_chemical_formula_sum 'C18 H21 N O2'
_chemical_formula_weight 283.36
_chemical_name_systematic
; 
 ? 
;
_space_group_IT_number 5
_symmetry_cell_setting monoclinic
_symmetry_space_group_name_Hall 'C 2y'
_symmetry_space_group_name_H-M 'C 1 2 1'
_atom_sites_solution_hydrogens geom
_atom_sites_solution_primary direct
_atom_sites_solution_secondary difmap
_audit_creation_method SHELXL-97
_cell_angle_alpha 90
_cell_angle_beta 107.3713(3)
_cell_angle_gamma 90
_cell_formula_units_Z 8
_cell_length_a 22.65410(16)
_cell_length_b 8.25169(6)
_cell_length_c 17.39574(12)
_cell_measurement_reflns_used 14357
_cell_measurement_temperature 100
_cell_measurement_theta_max 70.65
_cell_measurement_theta_min 2.66
_cell_volume 3103.55(4)
_computing_cell_refinement 'SAINT V7.68A(Bruker AXS, 2009)'
_computing_data_collection 'APEX2  (Bruker AXS, 2009)'
_computing_data_reduction 'SAINT V7.68A(Bruker AXS, 2009)'
_computing_molecular_graphics 'SHELXTL v6.12 (Bruker AXS, 2001)'
_computing_publication_material 'UdMX (Maris, 2004)'
_computing_structure_refinement 'SHELXL97 (Sheldrick, 2008)'
_computing_structure_solution 'SHELXS97 (Sheldrick, 2008)'
_diffrn_ambient_temperature 100
_diffrn_detector_area_resol_mean 8.3
_diffrn_measured_fraction_theta_full 0.985
_diffrn_measured_fraction_theta_max 0.985
_diffrn_measurement_device_type 'Bruker APEX II'
_diffrn_measurement_method \w
_diffrn_radiation_monochromator 'Quazar MX'
_diffrn_radiation_source 'Incoatec I\muS Microsource '
_diffrn_radiation_type CuK\a
_diffrn_radiation_wavelength 1.54178
_diffrn_reflns_av_R_equivalents 0.018
_diffrn_reflns_av_sigmaI/netI 0.0161
_diffrn_reflns_limit_h_max 27
_diffrn_reflns_limit_h_min -27
_diffrn_reflns_limit_k_max 9
_diffrn_reflns_limit_k_min -10
_diffrn_reflns_limit_l_max 21
_diffrn_reflns_limit_l_min -21
_diffrn_reflns_number 20187
_diffrn_reflns_theta_full 70.95
_diffrn_reflns_theta_max 70.95
_diffrn_reflns_theta_min 2.66
_exptl_absorpt_coefficient_mu 0.622
_exptl_absorpt_correction_T_max 0.9634
_exptl_absorpt_correction_T_min 0.8735
_exptl_absorpt_correction_type multi-scan
_exptl_absorpt_process_details 'Sadabs (Sheldrick, 2008)'
_exptl_crystal_colour Colorless
_exptl_crystal_density_diffrn 1.213
_exptl_crystal_density_method 'not measured'
_exptl_crystal_description Block
_exptl_crystal_F_000 1216
_exptl_crystal_size_max 0.20
_exptl_crystal_size_mid 0.10
_exptl_crystal_size_min 0.06
_refine_diff_density_max 0.192
_refine_diff_density_min -0.162
_refine_diff_density_rms 0.029
_refine_ls_abs_structure_details 'Flack H D (1983), 2119 Friedel Pairs'
_refine_ls_abs_structure_Flack -0.03(14)
_refine_ls_extinction_method none
_refine_ls_goodness_of_fit_ref 1.046
_refine_ls_hydrogen_treatment mixed
_refine_ls_matrix_type full
_refine_ls_number_parameters 442
_refine_ls_number_reflns 5337
_refine_ls_number_restraints 34
_refine_ls_restrained_S_all 1.044
_refine_ls_R_factor_all 0.0303
_refine_ls_R_factor_gt 0.0301
_refine_ls_shift/su_max 0.001
_refine_ls_shift/su_mean 0.000
_refine_ls_structure_factor_coef Fsqd
_refine_ls_weighting_details 'calc w=1/[\s^2^(Fo^2^)+(0.0672P)^2^+0.3734P] where P=(Fo^2^+2Fc^2^)/3'
_refine_ls_weighting_scheme calc
_refine_ls_wR_factor_gt 0.0850
_refine_ls_wR_factor_ref 0.0852
_reflns_number_gt 5298
_reflns_number_total 5337
_reflns_threshold_expression I>2\s(I)
_cod_data_source_file cs4007588_si_002.cif
_cod_data_source_block breen2
_cod_depositor_comments
;
The following automatic conversions were performed:

'_symmetry_cell_setting' value 'Monoclinic' changed to 'monoclinic'
according to /home/saulius/struct/CIF-dictionaries/cif_core.dic
dictionary named 'cif_core.dic' version 2.4.2 from 2011-04-26.

Automatic conversion script
Id: cif_fix_values 1891 2012-01-12 08:04:46Z andrius 
;
_cod_original_cell_volume 3103.55(5)
_cod_original_sg_symbol_H-M C2
_cod_database_code 4508605

loop_
_symmetry_equiv_pos_as_xyz
'x, y, z'
'-x, y, -z'
'x+1/2, y+1/2, z'
'-x+1/2, y+1/2, -z'

loop_
_atom_site_label
_atom_site_type_symbol
_atom_site_fract_x
_atom_site_fract_y
_atom_site_fract_z
_atom_site_U_iso_or_equiv
_atom_site_adp_type
_atom_site_occupancy
_atom_site_symmetry_multiplicity
_atom_site_calc_flag
_atom_site_refinement_flags
_atom_site_disorder_assembly
_atom_site_disorder_group
O1 O 0.16637(15) 0.4248(3) 0.98047(15) 0.0399(5) Uani 0.593(2) 1 d PDU A 1
C2 C 0.1627(9) 0.5654(10) 0.9920(5) 0.0258(17) Uani 0.593(2) 1 d PDU A 1
O3 O 0.18721(9) 0.6236(2) 1.07079(9) 0.0342(5) Uani 0.593(2) 1 d PD A 1
C4 C 0.18468(11) 0.7998(3) 1.07020(12) 0.0328(5) Uani 0.593(2) 1 d PD A 1
H4A H 0.2256 0.8463 1.0734 0.039 Uiso 0.593(2) 1 calc PR A 1
H4B H 0.1717 0.8404 1.1163 0.039 Uiso 0.593(2) 1 calc PR A 1
C5 C 0.1366(4) 0.8456(8) 0.9897(4) 0.0288(9) Uani 0.593(2) 1 d PDU A 1
C20 C 0.07175(11) 0.8374(3) 0.99859(15) 0.0361(6) Uani 0.593(2) 1 d PD A 1
H20A H 0.0413 0.8652 0.9471 0.054 Uiso 0.593(2) 1 calc PR A 1
H20B H 0.0685 0.9143 1.0400 0.054 Uiso 0.593(2) 1 calc PR A 1
H20C H 0.0638 0.7274 1.0143 0.054 Uiso 0.593(2) 1 calc PR A 1
C21 C 0.14976(11) 1.0155(3) 0.96281(14) 0.0326(5) Uani 0.593(2) 1 d PD A 1
H21A H 0.1192 1.0419 0.9113 0.049 Uiso 0.593(2) 1 calc PR A 1
H21B H 0.1913 1.0180 0.9565 0.049 Uiso 0.593(2) 1 calc PR A 1
H21C H 0.1472 1.0951 1.0035 0.049 Uiso 0.593(2) 1 calc PR A 1
O21 O 0.19427(15) 0.4602(5) 0.9992(2) 0.0372(8) Uani 0.407(2) 1 d PDU A 2
C22 C 0.1689(14) 0.5835(17) 0.9993(8) 0.0258(17) Uani 0.407(2) 1 d PDU A 2
O23 O 0.14114(13) 0.6235(4) 1.05726(14) 0.0410(7) Uani 0.407(2) 1 d PD A 2
C24 C 0.10737(16) 0.7743(5) 1.03677(19) 0.0341(8) Uani 0.407(2) 1 d PD A 2
H24A H 0.1131 0.8416 1.0856 0.041 Uiso 0.407(2) 1 calc PR A 2
H24B H 0.0627 0.7525 1.0128 0.041 Uiso 0.407(2) 1 calc PR A 2
C25 C 0.1328(6) 0.8612(12) 0.9767(7) 0.0288(9) Uani 0.407(2) 1 d PDU A 2
C30 C 0.08360(18) 0.9703(5) 0.9215(2) 0.0389(8) Uani 0.407(2) 1 d PD A 2
H30A H 0.1010 1.0254 0.8833 0.058 Uiso 0.407(2) 1 calc PR A 2
H30B H 0.0701 1.0511 0.9540 0.058 Uiso 0.407(2) 1 calc PR A 2
H30C H 0.0481 0.9043 0.8919 0.058 Uiso 0.407(2) 1 calc PR A 2
C31 C 0.19092(19) 0.9540(6) 1.0166(3) 0.0503(12) Uani 0.407(2) 1 d PD A 2
H31A H 0.2056 1.0073 0.9754 0.075 Uiso 0.407(2) 1 calc PR A 2
H31B H 0.2227 0.8792 1.0477 0.075 Uiso 0.407(2) 1 calc PR A 2
H31C H 0.1824 1.0359 1.0526 0.075 Uiso 0.407(2) 1 calc PR A 2
C6 C 0.14523(5) 0.70836(16) 0.93332(7) 0.0236(2) Uani 1 1 d D . .
H6A H 0.1037 0.6844 0.8946 0.028 Uiso 0.593(2) 1 calc PR A 1
H6B H 0.1050 0.6692 0.8962 0.028 Uiso 0.407(2) 1 calc PR A 2
N7 N 0.18755(4) 0.73852(13) 0.88619(6) 0.0233(2) Uani 1 1 d . A .
H7 H 0.2278(8) 0.749(2) 0.9170(10) 0.035(4) Uiso 1 1 d . . .
C8 C 0.18304(5) 0.61881(15) 0.82229(6) 0.0219(2) Uani 1 1 d . . .
H8 H 0.1860 0.5074 0.8457 0.026 Uiso 1 1 calc R A .
C9 C 0.12099(5) 0.63694(14) 0.75695(6) 0.0199(2) Uani 1 1 d . A .
C10 C 0.09195(6) 0.78496(16) 0.74320(7) 0.0254(2) Uani 1 1 d . . .
H10 H 0.1110 0.8756 0.7746 0.031 Uiso 1 1 calc R A .
C11 C 0.03458(6) 0.80559(16) 0.68360(7) 0.0275(3) Uani 1 1 d . A .
H11 H 0.0154 0.9092 0.6757 0.033 Uiso 1 1 calc R . .
C12 C 0.00638(5) 0.67828(16) 0.63720(7) 0.0262(3) Uani 1 1 d . . .
H12 H -0.0321 0.6936 0.5968 0.031 Uiso 1 1 calc R A .
C13 C 0.03436(5) 0.52269(15) 0.64905(7) 0.0223(2) Uani 1 1 d . A .
C14 C 0.00476(5) 0.38819(16) 0.60254(7) 0.0277(3) Uani 1 1 d . . .
H14 H -0.0341 0.4027 0.5628 0.033 Uiso 1 1 calc R A .
C15 C 0.03136(6) 0.23803(17) 0.61414(7) 0.0304(3) Uani 1 1 d . A .
H15 H 0.0110 0.1489 0.5826 0.036 Uiso 1 1 calc R . .
C16 C 0.08901(6) 0.21537(16) 0.67298(7) 0.0271(2) Uani 1 1 d . . .
H16 H 0.1075 0.1109 0.6806 0.033 Uiso 1 1 calc R A .
C17 C 0.11865(5) 0.34267(15) 0.71919(6) 0.0221(2) Uani 1 1 d . A .
H17 H 0.1575 0.3250 0.7585 0.026 Uiso 1 1 calc R . .
C18 C 0.09242(5) 0.50074(14) 0.70948(6) 0.0194(2) Uani 1 1 d . . .
C19 C 0.23660(5) 0.6451(2) 0.78691(7) 0.0317(3) Uani 1 1 d . A .
H19A H 0.2350 0.7560 0.7663 0.048 Uiso 1 1 calc R . .
H19B H 0.2331 0.5681 0.7429 0.048 Uiso 1 1 calc R . .
H19C H 0.2760 0.6280 0.8289 0.048 Uiso 1 1 calc R . .
O31 O 0.94527(6) 0.72881(14) 0.82534(7) 0.0475(3) Uani 1 1 d . . .
C32 C 0.95600(6) 0.58747(19) 0.82060(8) 0.0349(3) Uani 1 1 d . . .
O33 O 1.01203(5) 0.52283(16) 0.85921(6) 0.0467(3) Uani 1 1 d . . .
C34 C 1.01064(6) 0.3504(2) 0.84432(8) 0.0389(3) Uani 1 1 d . . .
H34A H 1.0355 0.2918 0.8929 0.047 Uiso 1 1 calc R . .
H34B H 1.0274 0.3257 0.7992 0.047 Uiso 1 1 calc R . .
C35 C 0.94242(5) 0.30093(17) 0.82302(7) 0.0269(3) Uani 1 1 d . . .
C36 C 0.91332(5) 0.45273(16) 0.77568(7) 0.0245(2) Uani 1 1 d . . .
H36 H 0.9191 0.4442 0.7210 0.029 Uiso 1 1 calc R . .
N37 N 0.84776(5) 0.47263(13) 0.76406(6) 0.0243(2) Uani 1 1 d . . .
H37 H 0.8417(7) 0.499(2) 0.8144(10) 0.033(4) Uiso 1 1 d . . .
C38 C 0.81830(6) 0.60403(16) 0.70813(7) 0.0287(3) Uani 1 1 d . . .
H38 H 0.8400 0.7085 0.7275 0.034 Uiso 1 1 calc R . .
C39 C 0.82184(5) 0.56785(15) 0.62369(7) 0.0227(2) Uani 1 1 d . . .
C40 C 0.80666(5) 0.41607(16) 0.59191(7) 0.0266(2) Uani 1 1 d . . .
H40 H 0.7944 0.3357 0.6232 0.032 Uiso 1 1 calc R . .
C41 C 0.80872(5) 0.37609(17) 0.51360(7) 0.0287(3) Uani 1 1 d . . .
H41 H 0.7977 0.2703 0.4927 0.034 Uiso 1 1 calc R . .
C42 C 0.82663(5) 0.49042(17) 0.46808(7) 0.0288(3) Uani 1 1 d . . .
H42 H 0.8287 0.4627 0.4160 0.035 Uiso 1 1 calc R . .
C43 C 0.84204(5) 0.64940(17) 0.49775(6) 0.0248(2) Uani 1 1 d . . .
C44 C 0.86110(6) 0.76813(19) 0.45125(7) 0.0322(3) Uani 1 1 d . . .
H44 H 0.8635 0.7406 0.3992 0.039 Uiso 1 1 calc R . .
C45 C 0.87609(6) 0.92142(19) 0.48000(8) 0.0357(3) Uani 1 1 d . . .
H45 H 0.8886 0.9997 0.4480 0.043 Uiso 1 1 calc R . .
C46 C 0.87297(6) 0.96342(17) 0.55725(8) 0.0311(3) Uani 1 1 d . . .
H46 H 0.8833 1.0703 0.5770 0.037 Uiso 1 1 calc R . .
C47 C 0.85517(5) 0.85153(16) 0.60401(7) 0.0253(2) Uani 1 1 d . . .
H47 H 0.8533 0.8821 0.6559 0.030 Uiso 1 1 calc R . .
C48 C 0.83937(5) 0.69065(15) 0.57651(6) 0.0211(2) Uani 1 1 d . . .
C49 C 0.75093(7) 0.6172(2) 0.70752(9) 0.0451(4) Uani 1 1 d . . .
H49A H 0.7295 0.5151 0.6882 0.068 Uiso 1 1 calc R . .
H49B H 0.7307 0.7057 0.6717 0.068 Uiso 1 1 calc R . .
H49C H 0.7493 0.6392 0.7622 0.068 Uiso 1 1 calc R . .
C50 C 0.92388(6) 0.2836(2) 0.90049(7) 0.0355(3) Uani 1 1 d . . .
H50A H 0.9338 0.3839 0.9319 0.053 Uiso 1 1 calc R . .
H50B H 0.9466 0.1931 0.9324 0.053 Uiso 1 1 calc R . .
H50C H 0.8794 0.2626 0.8867 0.053 Uiso 1 1 calc R . .
C51 C 0.92793(6) 0.14817(19) 0.77277(8) 0.0376(3) Uani 1 1 d . . .
H51A H 0.9475 0.0552 0.8056 0.056 Uiso 1 1 calc R . .
H51B H 0.9439 0.1584 0.7265 0.056 Uiso 1 1 calc R . .
H51C H 0.8830 0.1320 0.7537 0.056 Uiso 1 1 calc R . .

loop_
_atom_site_aniso_label
_atom_site_aniso_U_11
_atom_site_aniso_U_22
_atom_site_aniso_U_33
_atom_site_aniso_U_23
_atom_site_aniso_U_13
_atom_site_aniso_U_12
O1 0.0652(17) 0.0235(10) 0.0420(12) -0.0019(8) 0.0327(12) -0.0103(11)
C2 0.025(4) 0.030(2) 0.0241(15) -0.0007(15) 0.010(2) -0.009(3)
O3 0.0455(12) 0.0342(10) 0.0232(7) -0.0005(6) 0.0108(7) -0.0062(7)
C4 0.0381(11) 0.0357(13) 0.0244(10) -0.0066(9) 0.0088(8) -0.0090(10)
C5 0.0305(11) 0.0277(13) 0.030(2) -0.0058(13) 0.0117(14) -0.0062(9)
C20 0.0344(12) 0.0401(14) 0.0398(12) -0.0119(11) 0.0202(11) -0.0075(11)
C21 0.0408(12) 0.0240(11) 0.0351(11) -0.0042(9) 0.0146(10) -0.0031(9)
O21 0.0339(16) 0.043(2) 0.0364(16) 0.0159(14) 0.0139(13) 0.0076(15)
C22 0.025(4) 0.030(2) 0.0241(15) -0.0007(15) 0.010(2) -0.009(3)
O23 0.0409(17) 0.0604(19) 0.0273(11) 0.0156(11) 0.0189(10) 0.0119(12)
C24 0.0320(17) 0.046(2) 0.0268(14) 0.0033(14) 0.0132(13) 0.0095(15)
C25 0.0305(11) 0.0277(13) 0.030(2) -0.0058(13) 0.0117(14) -0.0062(9)
C30 0.052(2) 0.0309(18) 0.0390(17) -0.0040(14) 0.0211(15) 0.0082(15)
C31 0.043(2) 0.059(3) 0.048(2) -0.033(2) 0.0141(17) -0.0209(19)
C6 0.0234(5) 0.0257(6) 0.0219(5) -0.0025(4) 0.0071(4) -0.0064(4)
N7 0.0202(4) 0.0267(6) 0.0224(4) -0.0013(4) 0.0053(4) -0.0067(4)
C8 0.0200(5) 0.0258(6) 0.0197(5) 0.0025(4) 0.0057(4) -0.0017(4)
C9 0.0211(5) 0.0212(6) 0.0181(5) 0.0029(4) 0.0071(4) 0.0008(4)
C10 0.0298(6) 0.0213(6) 0.0244(5) 0.0001(4) 0.0069(4) 0.0008(5)
C11 0.0284(6) 0.0237(6) 0.0305(6) 0.0046(5) 0.0091(5) 0.0083(5)
C12 0.0208(5) 0.0327(7) 0.0240(5) 0.0058(5) 0.0052(4) 0.0061(5)
C13 0.0213(5) 0.0272(6) 0.0198(5) 0.0018(4) 0.0081(4) 0.0007(4)
C14 0.0245(5) 0.0356(7) 0.0214(5) -0.0009(5) 0.0041(4) -0.0025(5)
C15 0.0354(6) 0.0304(7) 0.0252(6) -0.0063(5) 0.0087(5) -0.0070(5)
C16 0.0331(6) 0.0235(6) 0.0269(5) -0.0014(5) 0.0120(5) 0.0025(5)
C17 0.0219(5) 0.0242(6) 0.0207(5) 0.0010(4) 0.0074(4) 0.0034(4)
C18 0.0192(5) 0.0227(6) 0.0182(5) 0.0015(4) 0.0086(4) 0.0008(4)
C19 0.0231(5) 0.0480(8) 0.0250(5) 0.0016(6) 0.0087(4) -0.0040(5)
O31 0.0661(7) 0.0369(7) 0.0432(6) -0.0108(5) 0.0219(5) -0.0263(6)
C32 0.0376(7) 0.0442(9) 0.0260(6) -0.0035(5) 0.0142(5) -0.0200(6)
O33 0.0330(5) 0.0640(8) 0.0410(5) -0.0058(5) 0.0078(4) -0.0240(5)
C34 0.0238(6) 0.0597(10) 0.0329(6) 0.0043(6) 0.0081(5) -0.0060(6)
C35 0.0216(5) 0.0369(7) 0.0211(5) 0.0049(5) 0.0044(4) -0.0025(5)
C36 0.0278(6) 0.0286(6) 0.0185(5) -0.0008(4) 0.0089(4) -0.0083(5)
N37 0.0265(5) 0.0283(6) 0.0195(4) 0.0034(4) 0.0092(4) -0.0014(4)
C38 0.0417(7) 0.0242(6) 0.0226(5) 0.0028(4) 0.0133(5) 0.0033(5)
C39 0.0210(5) 0.0252(6) 0.0211(5) 0.0016(4) 0.0050(4) 0.0028(4)
C40 0.0253(5) 0.0258(6) 0.0274(5) 0.0009(5) 0.0058(4) -0.0019(5)
C41 0.0259(5) 0.0277(7) 0.0276(6) -0.0055(5) 0.0003(4) 0.0019(5)
C42 0.0262(5) 0.0393(8) 0.0183(5) -0.0040(5) 0.0028(4) 0.0039(5)
C43 0.0173(4) 0.0355(7) 0.0193(5) 0.0023(5) 0.0020(4) 0.0030(5)
C44 0.0282(6) 0.0472(8) 0.0210(5) 0.0075(5) 0.0068(4) 0.0020(5)
C45 0.0318(6) 0.0422(8) 0.0317(6) 0.0176(6) 0.0072(5) -0.0019(6)
C46 0.0311(6) 0.0243(6) 0.0341(6) 0.0068(5) 0.0038(5) -0.0003(5)
C47 0.0236(5) 0.0265(6) 0.0236(5) 0.0020(5) 0.0039(4) 0.0024(5)
C48 0.0163(4) 0.0256(6) 0.0190(5) 0.0015(4) 0.0018(4) 0.0023(4)
C49 0.0512(8) 0.0573(11) 0.0337(6) 0.0172(7) 0.0233(6) 0.0278(8)
C50 0.0255(6) 0.0540(9) 0.0264(6) 0.0141(6) 0.0069(5) -0.0018(6)
C51 0.0377(7) 0.0330(8) 0.0376(7) 0.0037(6) 0.0044(5) 0.0029(6)

loop_
_atom_type_symbol
_atom_type_description
_atom_type_scat_dispersion_real
_atom_type_scat_dispersion_imag
_atom_type_scat_source
C C 0.0181 0.0091 'International Tables Vol C Tables 4.2.6.8 and 6.1.1.4'
H H 0.0000 0.0000 'International Tables Vol C Tables 4.2.6.8 and 6.1.1.4'
N N 0.0311 0.0180 'International Tables Vol C Tables 4.2.6.8 and 6.1.1.4'
O O 0.0492 0.0322 'International Tables Vol C Tables 4.2.6.8 and 6.1.1.4'

loop_
_geom_angle_atom_site_label_1
_geom_angle_atom_site_label_2
_geom_angle_atom_site_label_3
_geom_angle
_geom_angle_publ_flag
O1 C2 O3 118.3(6) y
O1 C2 C6 131.2(7) y
O3 C2 C6 109.6(6) y
C2 O3 C4 109.4(3) y
O3 C4 C5 105.5(3) y
O3 C4 H4A 110.6 ?
C5 C4 H4A 110.6 ?
O3 C4 H4B 110.6 ?
C5 C4 H4B 110.6 ?
H4A C4 H4B 108.8 ?
C20 C5 C21 110.6(4) y
C20 C5 C4 109.7(5) y
C21 C5 C4 110.6(5) y
C20 C5 C6 109.8(5) y
C21 C5 C6 113.7(5) y
C4 C5 C6 102.0(4) y
C5 C20 H20A 109.5 ?
C5 C20 H20B 109.5 ?
H20A C20 H20B 109.5 ?
C5 C20 H20C 109.5 ?
H20A C20 H20C 109.5 ?
H20B C20 H20C 109.5 ?
C5 C21 H21A 109.5 ?
C5 C21 H21B 109.5 ?
H21A C21 H21B 109.5 ?
C5 C21 H21C 109.5 ?
H21A C21 H21C 109.5 ?
H21B C21 H21C 109.5 ?
O21 C22 O23 122.8(10) y
O21 C22 C6 130.8(9) y
O23 C22 C6 104.8(9) y
C22 O23 C24 110.4(4) y
O23 C24 C25 107.1(5) y
O23 C24 H24A 110.3 ?
C25 C24 H24A 110.3 ?
O23 C24 H24B 110.3 ?
C25 C24 H24B 110.3 ?
H24A C24 H24B 108.5 ?
C31 C25 C24 112.6(8) y
C31 C25 C30 111.4(7) y
C24 C25 C30 110.8(8) y
C31 C25 C6 112.4(8) y
C24 C25 C6 96.5(6) y
C30 C25 C6 112.4(7) y
C25 C30 H30A 109.5 ?
C25 C30 H30B 109.5 ?
H30A C30 H30B 109.5 ?
C25 C30 H30C 109.5 ?
H30A C30 H30C 109.5 ?
H30B C30 H30C 109.5 ?
C25 C31 H31A 109.5 ?
C25 C31 H31B 109.5 ?
H31A C31 H31B 109.5 ?
C25 C31 H31C 109.5 ?
H31A C31 H31C 109.5 ?
H31B C31 H31C 109.5 ?
N7 C6 C22 113.5(10) y
N7 C6 C2 115.1(6) y
N7 C6 C25 112.5(5) y
C22 C6 C25 105.1(6) y
C2 C6 C25 110.7(5) y
N7 C6 C5 117.4(3) y
C22 C6 C5 95.8(5) y
C2 C6 C5 101.4(4) y
N7 C6 H6A 107.5 ?
C22 C6 H6A 115.1 ?
C2 C6 H6A 107.5 ?
C25 C6 H6A 102.7 ?
C5 C6 H6A 107.5 ?
N7 C6 H6B 108.5 ?
C22 C6 H6B 108.5 ?
C2 C6 H6B 100.7 ?
C25 C6 H6B 108.5 ?
C5 C6 H6B 112.5 ?
C6 N7 C8 113.73(9) y
C6 N7 H7 113.3(10) ?
C8 N7 H7 109.7(11) ?
N7 C8 C9 109.75(9) y
N7 C8 C19 108.94(10) y
C9 C8 C19 110.51(9) y
N7 C8 H8 109.2 ?
C9 C8 H8 109.2 ?
C19 C8 H8 109.2 ?
C10 C9 C18 119.18(10) y
C10 C9 C8 120.18(10) y
C18 C9 C8 120.64(10) y
C9 C10 C11 121.57(11) y
C9 C10 H10 119.2 ?
C11 C10 H10 119.2 ?
C12 C11 C10 120.59(11) y
C12 C11 H11 119.7 ?
C10 C11 H11 119.7 ?
C11 C12 C13 120.10(10) y
C11 C12 H12 120.0 ?
C13 C12 H12 120.0 ?
C14 C13 C12 120.68(10) y
C14 C13 C18 119.67(11) y
C12 C13 C18 119.64(11) y
C15 C14 C13 120.85(11) y
C15 C14 H14 119.6 ?
C13 C14 H14 119.6 ?
C14 C15 C16 119.96(12) y
C14 C15 H15 120.0 ?
C16 C15 H15 120.0 ?
C17 C16 C15 120.62(12) y
C17 C16 H16 119.7 ?
C15 C16 H16 119.7 ?
C16 C17 C18 121.27(10) y
C16 C17 H17 119.4 ?
C18 C17 H17 119.4 ?
C17 C18 C13 117.62(10) y
C17 C18 C9 123.45(10) y
C13 C18 C9 118.92(10) y
C8 C19 H19A 109.5 ?
C8 C19 H19B 109.5 ?
H19A C19 H19B 109.5 ?
C8 C19 H19C 109.5 ?
H19A C19 H19C 109.5 ?
H19B C19 H19C 109.5 ?
O31 C32 O33 121.85(13) y
O31 C32 C36 129.28(14) y
O33 C32 C36 108.86(13) y
C32 O33 C34 109.36(11) y
O33 C34 C35 105.78(12) y
O33 C34 H34A 110.6 ?
C35 C34 H34A 110.6 ?
O33 C34 H34B 110.6 ?
C35 C34 H34B 110.6 ?
H34A C34 H34B 108.7 ?
C51 C35 C34 112.99(12) y
C51 C35 C50 111.15(12) y
C34 C35 C50 109.47(10) y
C51 C35 C36 112.67(10) y
C34 C35 C36 98.78(10) y
C50 C35 C36 111.18(11) y
N37 C36 C32 117.10(11) y
N37 C36 C35 115.20(9) y
C32 C36 C35 102.40(10) y
N37 C36 H36 107.2 ?
C32 C36 H36 107.2 ?
C35 C36 H36 107.2 ?
C36 N37 C38 114.74(9) y
C36 N37 H37 108.8(10) ?
C38 N37 H37 106.0(10) ?
N37 C38 C39 110.35(10) y
N37 C38 C49 108.12(10) y
C39 C38 C49 110.32(11) y
N37 C38 H38 109.3 ?
C39 C38 H38 109.3 ?
C49 C38 H38 109.3 ?
C40 C39 C48 119.62(10) y
C40 C39 C38 119.24(11) y
C48 C39 C38 121.12(11) y
C39 C40 C41 121.63(12) y
C39 C40 H40 119.2 ?
C41 C40 H40 119.2 ?
C42 C41 C40 119.78(12) y
C42 C41 H41 120.1 ?
C40 C41 H41 120.1 ?
C41 C42 C43 120.76(11) y
C41 C42 H42 119.6 ?
C43 C42 H42 119.6 ?
C42 C43 C44 121.11(11) y
C42 C43 C48 119.58(11) y
C44 C43 C48 119.30(12) y
C45 C44 C43 121.07(11) y
C45 C44 H44 119.5 ?
C43 C44 H44 119.5 ?
C44 C45 C46 119.95(12) y
C44 C45 H45 120.0 ?
C46 C45 H45 120.0 ?
C47 C46 C45 120.55(13) y
C47 C46 H46 119.7 ?
C45 C46 H46 119.7 ?
C46 C47 C48 121.31(11) y
C46 C47 H47 119.3 ?
C48 C47 H47 119.3 ?
C47 C48 C43 117.82(10) y
C47 C48 C39 123.58(10) y
C43 C48 C39 118.60(11) y
C38 C49 H49A 109.5 ?
C38 C49 H49B 109.5 ?
H49A C49 H49B 109.5 ?
C38 C49 H49C 109.5 ?
H49A C49 H49C 109.5 ?
H49B C49 H49C 109.5 ?
C35 C50 H50A 109.5 ?
C35 C50 H50B 109.5 ?
H50A C50 H50B 109.5 ?
C35 C50 H50C 109.5 ?
H50A C50 H50C 109.5 ?
H50B C50 H50C 109.5 ?
C35 C51 H51A 109.5 ?
C35 C51 H51B 109.5 ?
H51A C51 H51B 109.5 ?
C35 C51 H51C 109.5 ?
H51A C51 H51C 109.5 ?
H51B C51 H51C 109.5 ?

loop_
_geom_bond_atom_site_label_1
_geom_bond_atom_site_label_2
_geom_bond_distance
_geom_bond_publ_flag
O1 C2 1.185(8) y
C2 O3 1.401(11) y
C2 C6 1.532(7) y
O3 C4 1.455(3) y
C4 C5 1.542(7) y
C4 H4a 0.9900 ?
C4 H4b 0.9900 ?
C5 C20 1.524(9) y
C5 C21 1.535(7) y
C5 C6 1.548(7) y
C20 H20a 0.9800 ?
C20 H20b 0.9800 ?
C20 H20c 0.9800 ?
C21 H21a 0.9800 ?
C21 H21b 0.9800 ?
C21 H21c 0.9800 ?
O21 C22 1.169(10) y
C22 O23 1.378(15) y
C22 C6 1.516(10) y
O23 C24 1.448(4) y
C24 C25 1.516(12) y
C24 H24a 0.9900 ?
C24 H24b 0.9900 ?
C25 C31 1.501(12) y
C25 C30 1.528(11) y
C25 C6 1.539(10) y
C30 H30a 0.9800 ?
C30 H30b 0.9800 ?
C30 H30c 0.9800 ?
C31 H31a 0.9800 ?
C31 H31b 0.9800 ?
C31 H31c 0.9800 ?
C6 N7 1.4570(14) y
C6 H6a 1.0000 ?
C6 H6b 1.0000 ?
N7 C8 1.4677(14) y
N7 H7 0.913(18) ?
C8 C9 1.5285(14) y
C8 C19 1.5310(14) y
C8 H8 1.0000 ?
C9 C10 1.3739(17) y
C9 C18 1.4300(15) y
C10 C11 1.4103(17) y
C10 H10 0.9500 ?
C11 C12 1.3621(19) y
C11 H11 0.9500 ?
C12 C13 1.4194(17) y
C12 H12 0.9500 ?
C13 C14 1.4185(17) y
C13 C18 1.4291(15) y
C14 C15 1.366(2) y
C14 H14 0.9500 ?
C15 C16 1.4107(18) y
C15 H15 0.9500 ?
C16 C17 1.3704(17) y
C16 H16 0.9500 ?
C17 C18 1.4223(16) y
C17 H17 0.9500 ?
C19 H19a 0.9800 ?
C19 H19b 0.9800 ?
C19 H19c 0.9800 ?
O31 C32 1.199(2) y
C32 O33 1.356(2) y
C32 C36 1.5266(17) y
O33 C34 1.445(2) y
C34 C35 1.5332(16) y
C34 H34a 0.9900 ?
C34 H34b 0.9900 ?
C35 C51 1.513(2) y
C35 C50 1.5333(15) y
C35 C36 1.5355(17) y
C36 N37 1.4471(15) y
C36 H36 1.0000 ?
N37 C38 1.4766(15) y
N37 H37 0.953(17) ?
C38 C39 1.5242(15) y
C38 C49 1.5269(19) y
C38 H38 1.0000 ?
C39 C40 1.3708(18) y
C39 C48 1.4328(16) y
C40 C41 1.4159(17) y
C40 H40 0.9500 ?
C41 C42 1.3688(19) y
C41 H41 0.9500 ?
C42 C43 1.4148(18) y
C42 H42 0.9500 ?
C43 C44 1.4174(18) y
C43 C48 1.4304(15) y
C44 C45 1.365(2) y
C44 H44 0.9500 ?
C45 C46 1.410(2) y
C45 H45 0.9500 ?
C46 C47 1.3684(18) y
C46 H46 0.9500 ?
C47 C48 1.4202(17) y
C47 H47 0.9500 ?
C49 H49a 0.9800 ?
C49 H49b 0.9800 ?
C49 H49c 0.9800 ?
C50 H50a 0.9800 ?
C50 H50b 0.9800 ?
C50 H50c 0.9800 ?
C51 H51a 0.9800 ?
C51 H51b 0.9800 ?
C51 H51c 0.9800 ?

loop_
_geom_hbond_atom_site_label_D
_geom_hbond_atom_site_label_H
_geom_hbond_atom_site_label_A
_geom_hbond_distance_DH
_geom_hbond_distance_HA
_geom_hbond_distance_DA
_geom_hbond_angle_DHA
_geom_hbond_site_symmetry_A
_geom_hbond_publ_flag
N7 H7 O21 0.913(18) 2.599(18) 3.361(3) 141.5(15) 4_557 y
N7 H7 O1 0.913(18) 2.914(18) 3.756(3) 154.1(15) 4_557 y
N37 H37 O23 0.953(17) 2.380(17) 3.288(2) 159(14) 2_657 y
N37 H37 O3 0.953(17) 2.500(17) 3.4341(18) 166.8(14) 2_657 y

loop_
_geom_torsion_atom_site_label_1
_geom_torsion_atom_site_label_2
_geom_torsion_atom_site_label_3
_geom_torsion_atom_site_label_4
_geom_torsion
_geom_torsion_publ_flag
O1 C2 O3 C4 173.2(12) y
C6 C2 O3 C4 2.9(13) y
C2 O3 C4 C5 19.1(9) y
O3 C4 C5 C20 83.8(4) y
O3 C4 C5 C21 -153.9(4) y
O3 C4 C5 C6 -32.6(5) y
O21 C22 O23 C24 -173(2) y
C6 C22 O23 C24 -6(2) y
C22 O23 C24 C25 -19.6(15) y
O23 C24 C25 C31 -82.5(7) y
O23 C24 C25 C30 152.0(5) y
O23 C24 C25 C6 35.0(7) y
O21 C22 C6 N7 -41(4) y
O23 C22 C6 N7 152.9(13) y
O21 C22 C6 C2 61(7) y
O23 C22 C6 C2 -104(11) y
O21 C22 C6 C25 -165(3) y
O23 C22 C6 C25 29(2) y
O21 C22 C6 C5 -165(3) y
O23 C22 C6 C5 29.6(18) y
O1 C2 C6 N7 -64(2) y
O3 C2 C6 N7 104.5(9) y
O1 C2 C6 C22 -145(11) y
O3 C2 C6 C22 24(8) y
O1 C2 C6 C25 167.0(17) y
O3 C2 C6 C25 -24.4(14) y
O1 C2 C6 C5 168.2(18) y
O3 C2 C6 C5 -23.2(13) y
C31 C25 C6 N7 -44.7(8) y
C24 C25 C6 N7 -162.4(4) y
C30 C25 C6 N7 81.9(8) y
C31 C25 C6 C22 79.3(15) y
C24 C25 C6 C22 -38.4(14) y
C30 C25 C6 C22 -154.1(14) y
C31 C25 C6 C2 85.6(11) y
C24 C25 C6 C2 -32.1(11) y
C30 C25 C6 C2 -147.8(10) y
C31 C25 C6 C5 78(5) y
C24 C25 C6 C5 -39(4) y
C30 C25 C6 C5 -155(5) y
C20 C5 C6 N7 150.2(3) y
C21 C5 C6 N7 25.6(6) y
C4 C5 C6 N7 -93.5(4) y
C20 C5 C6 C22 -89.5(13) y
C21 C5 C6 C22 145.9(13) y
C4 C5 C6 C22 26.8(13) y
C20 C5 C6 C2 -83.5(9) y
C21 C5 C6 C2 151.9(9) y
C4 C5 C6 C2 32.8(9) y
C20 C5 C6 C25 90(5) y
C21 C5 C6 C25 -35(4) y
C4 C5 C6 C25 -154(5) y
C22 C6 N7 C8 82.1(9) y
C2 C6 N7 C8 73.3(6) y
C25 C6 N7 C8 -158.7(5) y
C5 C6 N7 C8 -167.5(3) y
C6 N7 C8 C9 68.60(12) y
C6 N7 C8 C19 -170.28(10) y
N7 C8 C9 C10 28.51(13) y
C19 C8 C9 C10 -91.66(13) y
N7 C8 C9 C18 -151.46(9) y
C19 C8 C9 C18 88.37(13) y
C18 C9 C10 C11 0.22(17) y
C8 C9 C10 C11 -179.75(10) y
C9 C10 C11 C12 -0.51(18) y
C10 C11 C12 C13 0.61(17) y
C11 C12 C13 C14 178.39(10) y
C11 C12 C13 C18 -0.44(16) y
C12 C13 C14 C15 -179.56(11) y
C18 C13 C14 C15 -0.73(16) y
C13 C14 C15 C16 -0.01(18) y
C14 C15 C16 C17 0.36(18) y
C15 C16 C17 C18 0.05(16) y
C16 C17 C18 C13 -0.77(15) y
C16 C17 C18 C9 179.01(10) y
C14 C13 C18 C17 1.10(14) y
C12 C13 C18 C17 179.95(10) y
C14 C13 C18 C9 -178.69(10) y
C12 C13 C18 C9 0.15(15) y
C10 C9 C18 C17 -179.83(10) y
C8 C9 C18 C17 0.14(15) y
C10 C9 C18 C13 -0.04(15) y
C8 C9 C18 C13 179.93(9) y
O31 C32 O33 C34 178.33(12) y
C36 C32 O33 C34 -0.51(14) y
C32 O33 C34 C35 -23.54(14) y
O33 C34 C35 C51 155.65(11) y
O33 C34 C35 C50 -79.89(14) y
O33 C34 C35 C36 36.37(12) y
O31 C32 C36 N37 -27.75(19) y
O33 C32 C36 N37 150.98(10) y
O31 C32 C36 C35 -154.78(13) y
O33 C32 C36 C35 23.95(12) y
C51 C35 C36 N37 77.07(13) y
C34 C35 C36 N37 -163.40(10) y
C50 C35 C36 N37 -48.46(14) y
C51 C35 C36 C32 -154.69(10) y
C34 C35 C36 C32 -35.16(11) y
C50 C35 C36 C32 79.78(12) y
C32 C36 N37 C38 68.56(13) y
C35 C36 N37 C38 -170.95(10) y
C36 N37 C38 C39 63.48(13) y
C36 N37 C38 C49 -175.78(11) y
N37 C38 C39 C40 46.27(15) y
C49 C38 C39 C40 -73.13(15) y
N37 C38 C39 C48 -135.15(11) y
C49 C38 C39 C48 105.44(13) y
C48 C39 C40 C41 0.98(17) y
C38 C39 C40 C41 179.58(11) y
C39 C40 C41 C42 0.43(17) y
C40 C41 C42 C43 -1.19(17) y
C41 C42 C43 C44 179.49(11) y
C41 C42 C43 C48 0.53(16) y
C42 C43 C44 C45 -179.87(11) y
C48 C43 C44 C45 -0.91(17) y
C43 C44 C45 C46 0.28(19) y
C44 C45 C46 C47 0.17(19) y
C45 C46 C47 C48 0.01(18) y
C46 C47 C48 C43 -0.63(16) y
C46 C47 C48 C39 178.50(11) y
C42 C43 C48 C47 -179.97(10) y
C44 C43 C48 C47 1.06(15) y
C42 C43 C48 C39 0.86(15) y
C44 C43 C48 C39 -178.12(10) y
C40 C39 C48 C47 179.28(10) y
C38 C39 C48 C47 0.70(16) y
C40 C39 C48 C43 -1.60(15) y
C38 C39 C48 C43 179.83(10) y
